data_7050407
loop_
_publ_author_name
'Congreve, Aileen'
'Kataky, Ritu'
'Knell, Mark'
'Parker, David'
'Puschmann, Horst'
'Senanayake, Kanthi'
'Wylie, Lisa'

_publ_section_title
;
 Examination of cobalt, nickel, copper and zinc(ii) complex geometry
 and binding affinity in aqueous media using simple pyridylsulfonamide
 ligands
;
_journal_coden_ASTM NJCHE5
_journal_issue 1
_journal_name_full 'New Journal of Chemistry'
_journal_page_first 98
_journal_page_last 106
_journal_paper_doi 10.1039/b206279h
_journal_volume 27
_journal_year 2003
_chemical_formula_moiety 'C13 H14 N2 O2 S,(H2 O)0.5'
_chemical_formula_sum 'C13 H15 N2 O2.5 S'
_chemical_formula_weight 271.33
_space_group_IT_number 15
_symmetry_cell_setting monoclinic
_symmetry_space_group_name_Hall '-C 2yc'
_symmetry_space_group_name_H-M 'C 1 2/c 1'
_atom_sites_solution_hydrogens difmap
_atom_sites_solution_primary direct
_atom_sites_solution_secondary difmap
_audit_creation_method SHELXL-97
_cell_angle_alpha 90
_cell_angle_beta 99.967(3)
_cell_angle_gamma 90
_cell_formula_units_Z 8
_cell_length_a 26.831(4)
_cell_length_b 5.9583(8)
_cell_length_c 16.576(2)
_cell_measurement_reflns_used 888
_cell_measurement_temperature 110(2)
_cell_measurement_theta_max 25.59
_cell_measurement_theta_min 12.04
_cell_volume 2610.0(6)
_computing_cell_refinement 'SMART-NT V5.0 (Bruker, 1998)'
_computing_data_collection 'SMART-NT V5.0 (Bruker, 1998)'
_computing_data_reduction 'SMART-NT V5.0 (Bruker, 1998)'
_computing_molecular_graphics 'Bruker SHELXTL'
_computing_publication_material 'Bruker SHELXTL'
_computing_structure_refinement 'SHELXL-93 (Sheldrick, 1993)'
_computing_structure_solution 'SHELXS-97 (Sheldrick, 1997)'
_diffrn_ambient_temperature 110(2)
_diffrn_detector_area_resol_mean 8
_diffrn_measured_fraction_theta_full 1.000
_diffrn_measured_fraction_theta_max 1.000
_diffrn_measurement_device_type 'CCD area detector'
_diffrn_measurement_method \w-scans
_diffrn_radiation_monochromator graphite
_diffrn_radiation_source 'fine-focus sealed tube'
_diffrn_radiation_type MoK\a
_diffrn_radiation_wavelength 0.71073
_diffrn_reflns_av_R_equivalents 0.0305
_diffrn_reflns_av_sigmaI/netI 0.0180
_diffrn_reflns_limit_h_max 34
_diffrn_reflns_limit_h_min -34
_diffrn_reflns_limit_k_max 7
_diffrn_reflns_limit_k_min -7
_diffrn_reflns_limit_l_max 21
_diffrn_reflns_limit_l_min -21
_diffrn_reflns_number 13742
_diffrn_reflns_theta_full 27.51
_diffrn_reflns_theta_max 27.51
_diffrn_reflns_theta_min 1.54
_exptl_absorpt_coefficient_mu 0.249
_exptl_absorpt_correction_T_max 0.97589
_exptl_absorpt_correction_T_min 0.87448
_exptl_absorpt_correction_type integration
_exptl_absorpt_process_details 'XPREP (SHELXTL,1997), R(int)=0.035 before correction'
_exptl_crystal_colour colourless
_exptl_crystal_density_diffrn 1.381
_exptl_crystal_density_meas ?
_exptl_crystal_density_method .
_exptl_crystal_description plate
_exptl_crystal_F_000 1144
_exptl_crystal_size_max 0.10
_exptl_crystal_size_mid 0.24
_exptl_crystal_size_min 0.6
_refine_diff_density_max 0.357
_refine_diff_density_min -0.392
_refine_diff_density_rms 0.051
_refine_ls_extinction_method none
_refine_ls_goodness_of_fit_ref 1.212
_refine_ls_hydrogen_treatment refall
_refine_ls_matrix_type full
_refine_ls_number_parameters 228
_refine_ls_number_reflns 2993
_refine_ls_number_restraints 0
_refine_ls_restrained_S_all 1.212
_refine_ls_R_factor_all 0.0428
_refine_ls_R_factor_gt 0.0384
_refine_ls_shift/su_max 0.003
_refine_ls_shift/su_mean 0.000
_refine_ls_structure_factor_coef Fsqd
_refine_ls_weighting_details 'calc w=1/[\s^2^(Fo^2^)+(0.0308P)^2^+3.8043P] where P=(Fo^2^+2Fc^2^)/3'
_refine_ls_weighting_scheme calc
_refine_ls_wR_factor_gt 0.0920
_refine_ls_wR_factor_ref 0.0943
_reflns_number_gt 2707
_reflns_number_total 2993
_reflns_threshold_expression I>2\s(I)
_cod_data_source_file b206279h.txt
_cod_data_source_block L1
_cod_depositor_comments
;
The following automatic conversions were performed:
'_symmetry_cell_setting' value 'Monoclinic' changed to 'monoclinic'
according to '/home/saulius/struct/CIF-dictionaries/cif_core.dic'
dictionary named 'cif_core.dic' version 2.4.1 from 2010-06-29.

Automatic conversion script
Id: cif_fix_enum 1527 2010-12-29 10:47:43Z saulius 
;
_cod_original_cell_volume 2610.1(6)
_cod_original_sg_symbol_H-M C2/c
_cod_original_formula_sum 'C13 H15 N2 O2.50 S'
_cod_database_code 7050407

loop_
_symmetry_equiv_pos_as_xyz
'x, y, z'
'-x, y, -z+1/2'
'x+1/2, y+1/2, z'
'-x+1/2, y+1/2, -z+1/2'
'-x, -y, -z'
'x, -y, z-1/2'
'-x+1/2, -y+1/2, -z'
'x+1/2, -y+1/2, z-1/2'

loop_
_atom_site_label
_atom_site_type_symbol
_atom_site_fract_x
_atom_site_fract_y
_atom_site_fract_z
_atom_site_U_iso_or_equiv
_atom_site_adp_type
_atom_site_occupancy
_atom_site_symmetry_multiplicity
_atom_site_calc_flag
_atom_site_refinement_flags
_atom_site_disorder_assembly
_atom_site_disorder_group
S1 S 0.368843(15) 0.07482(7) 0.11638(2) 0.01919(12) Uani 1 1 d . . .
O1 O 0.36575(5) -0.1654(2) 0.10763(8) 0.0271(3) Uani 1 1 d . . .
O2 O 0.34758(4) 0.2163(2) 0.04928(7) 0.0254(3) Uani 1 1 d . . .
N1 N 0.42869(5) 0.1305(2) 0.13906(9) 0.0205(3) Uani 1 1 d . . .
H1N H 0.4434(9) 0.044(4) 0.1728(15) 0.035(6) Uiso 1 1 d . . .
N2 N 0.52050(5) 0.5829(2) 0.13220(9) 0.0227(3) Uani 1 1 d . . .
C1 C 0.27697(8) 0.3198(4) 0.41386(12) 0.0331(4) Uani 1 1 d . . .
H1C H 0.2962(11) 0.265(5) 0.4623(19) 0.064(9) Uiso 1 1 d . . .
H1B H 0.2425(11) 0.279(5) 0.4084(16) 0.053(7) Uiso 1 1 d . . .
H1A H 0.2768(11) 0.480(6) 0.4244(19) 0.070(9) Uiso 1 1 d . . .
C2 C 0.29988(6) 0.2603(3) 0.33997(10) 0.0230(4) Uani 1 1 d . . .
C3 C 0.29902(6) 0.4124(3) 0.27601(11) 0.0236(4) Uani 1 1 d . . .
H3 H 0.2846(8) 0.557(4) 0.2791(13) 0.028(5) Uiso 1 1 d . . .
C4 C 0.31954(6) 0.3591(3) 0.20684(11) 0.0212(3) Uani 1 1 d . . .
H4 H 0.3187(7) 0.460(4) 0.1642(13) 0.024(5) Uiso 1 1 d . . .
C5 C 0.34082(6) 0.1479(3) 0.20163(10) 0.0181(3) Uani 1 1 d . . .
C6 C 0.34212(6) -0.0073(3) 0.26493(11) 0.0225(3) Uani 1 1 d . . .
H6 H 0.3561(8) -0.148(4) 0.2603(13) 0.027(5) Uiso 1 1 d . . .
C7 C 0.32162(6) 0.0499(3) 0.33342(11) 0.0248(4) Uani 1 1 d . . .
H7 H 0.3225(8) -0.054(4) 0.3761(14) 0.033(6) Uiso 1 1 d . . .
C8 C 0.44711(6) 0.3618(3) 0.14721(10) 0.0192(3) Uani 1 1 d . . .
H8B H 0.4509(7) 0.414(3) 0.2046(13) 0.022(5) Uiso 1 1 d . . .
H8A H 0.4225(8) 0.462(3) 0.1162(12) 0.022(5) Uiso 1 1 d . . .
C9 C 0.49754(6) 0.3830(3) 0.11801(9) 0.0179(3) Uani 1 1 d . . .
C10 C 0.51823(6) 0.2110(3) 0.07800(10) 0.0229(3) Uani 1 1 d . . .
H10 H 0.5018(8) 0.069(4) 0.0716(12) 0.024(5) Uiso 1 1 d . . .
C11 C 0.56336(7) 0.2489(3) 0.04962(11) 0.0264(4) Uani 1 1 d . . .
H11 H 0.5775(8) 0.128(4) 0.0213(14) 0.034(6) Uiso 1 1 d . . .
C12 C 0.58649(6) 0.4566(3) 0.06220(11) 0.0253(4) Uani 1 1 d . . .
H12 H 0.6160(9) 0.489(4) 0.0428(13) 0.032(6) Uiso 1 1 d . . .
C13 C 0.56400(6) 0.6164(3) 0.10426(11) 0.0259(4) Uani 1 1 d . . .
H13 H 0.5795(8) 0.760(4) 0.1146(13) 0.032(6) Uiso 1 1 d . . .
O1W O 0.5000 0.8823(3) 0.2500 0.0233(4) Uani 1 2 d S . .
H1W H 0.5069(9) 0.795(4) 0.2129(14) 0.043(7) Uiso 1 1 d . . .

loop_
_atom_site_aniso_label
_atom_site_aniso_U_11
_atom_site_aniso_U_22
_atom_site_aniso_U_33
_atom_site_aniso_U_23
_atom_site_aniso_U_13
_atom_site_aniso_U_12
S1 0.01900(19) 0.0196(2) 0.0200(2) -0.00198(16) 0.00649(14) -0.00255(15)
O1 0.0299(6) 0.0213(6) 0.0329(7) -0.0059(5) 0.0131(5) -0.0042(5)
O2 0.0235(6) 0.0323(7) 0.0205(6) 0.0023(5) 0.0037(5) -0.0025(5)
N1 0.0180(6) 0.0187(7) 0.0257(7) 0.0026(6) 0.0063(5) 0.0000(5)
N2 0.0208(7) 0.0200(7) 0.0266(7) -0.0005(6) 0.0025(5) -0.0017(5)
C1 0.0258(9) 0.0498(13) 0.0257(9) -0.0077(9) 0.0099(7) -0.0013(9)
C2 0.0158(7) 0.0316(9) 0.0219(8) -0.0049(7) 0.0039(6) -0.0018(7)
C3 0.0201(8) 0.0228(9) 0.0281(9) -0.0045(7) 0.0048(6) 0.0019(6)
C4 0.0203(7) 0.0204(8) 0.0231(8) 0.0028(7) 0.0044(6) 0.0004(6)
C5 0.0152(7) 0.0206(8) 0.0192(7) -0.0011(6) 0.0051(6) -0.0021(6)
C6 0.0216(8) 0.0197(8) 0.0266(8) 0.0023(7) 0.0056(6) 0.0017(6)
C7 0.0241(8) 0.0293(9) 0.0217(8) 0.0052(7) 0.0055(6) -0.0021(7)
C8 0.0189(7) 0.0189(8) 0.0206(8) -0.0026(6) 0.0059(6) -0.0008(6)
C9 0.0172(7) 0.0205(8) 0.0153(7) 0.0013(6) 0.0014(6) -0.0006(6)
C10 0.0229(8) 0.0240(9) 0.0232(8) -0.0039(7) 0.0076(6) -0.0035(7)
C11 0.0251(8) 0.0319(10) 0.0240(9) -0.0024(7) 0.0090(7) 0.0010(7)
C12 0.0174(7) 0.0352(10) 0.0233(8) 0.0088(7) 0.0037(6) -0.0019(7)
C13 0.0208(8) 0.0242(9) 0.0312(9) 0.0046(7) 0.0002(7) -0.0049(7)
O1W 0.0271(9) 0.0176(8) 0.0254(9) 0.000 0.0051(7) 0.000

loop_
_atom_type_symbol
_atom_type_description
_atom_type_scat_dispersion_real
_atom_type_scat_dispersion_imag
_atom_type_scat_source
C C 0.0033 0.0016 'International Tables Vol C Tables 4.2.6.8 and 6.1.1.4'
H H 0.0000 0.0000 'International Tables Vol C Tables 4.2.6.8 and 6.1.1.4'
N N 0.0061 0.0033 'International Tables Vol C Tables 4.2.6.8 and 6.1.1.4'
O O 0.0106 0.0060 'International Tables Vol C Tables 4.2.6.8 and 6.1.1.4'
S S 0.1246 0.1234 'International Tables Vol C Tables 4.2.6.8 and 6.1.1.4'

loop_
_exptl_crystal_face_index_h
_exptl_crystal_face_index_k
_exptl_crystal_face_index_l
_exptl_crystal_face_perp_dist
1.00 0.00 0.00 0.050
-1.00 0.00 0.00 0.050
0.00 0.00 1.00 0.120
0.00 0.00 -1.00 0.120
2.00 1.00 0.00 0.300
0.00 -1.00 0.00 0.300

loop_
_geom_angle_atom_site_label_1
_geom_angle_atom_site_label_2
_geom_angle_atom_site_label_3
_geom_angle
_geom_angle_site_symmetry_1
_geom_angle_site_symmetry_3
_geom_angle_publ_flag
O2 S1 O1 119.89(8) . . ?
O2 S1 N1 107.78(8) . . ?
O1 S1 N1 105.35(8) . . ?
O2 S1 C5 107.97(8) . . ?
O1 S1 C5 107.50(8) . . ?
N1 S1 C5 107.83(8) . . ?
C8 N1 S1 121.36(12) . . ?
C9 N2 C13 118.10(15) . . ?
C3 C2 C7 118.56(15) . . ?
C3 C2 C1 120.75(18) . . ?
C7 C2 C1 120.68(17) . . ?
C4 C3 C2 121.47(17) . . ?
C5 C4 C3 118.87(16) . . ?
C4 C5 C6 120.68(15) . . ?
C4 C5 S1 120.59(13) . . ?
C6 C5 S1 118.68(13) . . ?
C7 C6 C5 119.42(16) . . ?
C6 C7 C2 120.99(17) . . ?
N1 C8 C9 110.74(13) . . ?
N2 C9 C10 121.96(15) . . ?
N2 C9 C8 115.13(14) . . ?
C10 C9 C8 122.90(15) . . ?
C9 C10 C11 119.03(17) . . ?
C12 C11 C10 119.23(17) . . ?
C13 C12 C11 117.98(16) . . ?
N2 C13 C12 123.66(17) . . ?

loop_
_geom_bond_atom_site_label_1
_geom_bond_atom_site_label_2
_geom_bond_distance
_geom_bond_site_symmetry_2
_geom_bond_publ_flag
S1 O2 1.4328(13) . ?
S1 O1 1.4397(13) . ?
S1 N1 1.6189(14) . ?
S1 C5 1.7664(16) . ?
N1 C8 1.462(2) . ?
N2 C9 1.343(2) . ?
N2 C13 1.343(2) . ?
C1 C2 1.505(2) . ?
C2 C3 1.392(3) . ?
C2 C7 1.395(3) . ?
C3 C4 1.392(2) . ?
C4 C5 1.391(2) . ?
C5 C6 1.394(2) . ?
C6 C7 1.387(2) . ?
C8 C9 1.519(2) . ?
C9 C10 1.388(2) . ?
C10 C11 1.391(2) . ?
C11 C12 1.384(3) . ?
C12 C13 1.379(3) . ?

loop_
_geom_hbond_atom_site_label_D
_geom_hbond_atom_site_label_H
_geom_hbond_atom_site_label_A
_geom_hbond_distance_DH
_geom_hbond_distance_HA
_geom_hbond_distance_DA
_geom_hbond_angle_DHA
_geom_hbond_site_symmetry_A
N1 H1N O1W 0.81(2) 2.05(2) 2.8306(18) 162(2) 1_545
O1W H1W N2 0.85(2) 1.92(2) 2.7695(19) 177(2) .

loop_
_cod_changelog_entry_id
_cod_changelog_entry_author
_cod_changelog_entry_date
_cod_changelog_entry_text
1 'Vaitkus, Antanas' 2022-04-22T19:20:00+03:00 'Updated bibliographic information.'

loop_
_cod_related_entry_id
_cod_related_entry_database
_cod_related_entry_code
1 ChemSpider 21142122
